data_7220613
loop_
_publ_author_name
'Chen, Peng'
'Zhang, Meiqi'
'Sun, Wenbin'
'Li, Hongfeng'
'Zhao, Lang'
'Yan, Pengfei'

_publ_section_title
;
 Anion-dependent assembly of Dy complexes: structures and magnetic
 behaviors
;
_journal_issue 27
_journal_name_full CrystEngComm
_journal_page_first 5066
_journal_paper_doi 10.1039/C5CE00925A
_journal_volume 17
_journal_year 2015
_chemical_formula_sum 'C46.5 H57 Dy3 N8 O18.5'
_chemical_formula_weight 1511.50
_chemical_name_systematic
; 
 ? 
;
_space_group_IT_number 2
_symmetry_cell_setting triclinic
_symmetry_space_group_name_Hall '-P 1'
_symmetry_space_group_name_H-M 'P -1'
_atom_sites_solution_hydrogens geom
_atom_sites_solution_primary direct
_atom_sites_solution_secondary difmap
_audit_creation_method SHELXL-97
_audit_update_record
;
2015-05-12 deposited with the CCDC.
2015-06-01 downloaded from the CCDC.
;
_cell_angle_alpha 69.388(4)
_cell_angle_beta 83.013(4)
_cell_angle_gamma 89.894(3)
_cell_formula_units_Z 4
_cell_length_a 16.7829(7)
_cell_length_b 17.6513(6)
_cell_length_c 19.3643(11)
_cell_measurement_reflns_used 15340
_cell_measurement_temperature 150
_cell_measurement_theta_max 28.87
_cell_measurement_theta_min 3.09
_cell_volume 5324.2(4)
_computing_cell_refinement 'CrysAlis PRO (Agilent, 2011)'
_computing_data_collection 'CrysAlis PRO (Agilent, 2011)'
_computing_data_reduction 'CrysAlis PRO (Agilent, 2011)'
_computing_molecular_graphics 'Bruker SHELXTL'
_computing_publication_material 'Bruker SHELXTL'
_computing_structure_refinement 'SHELXL-97 (Sheldrick, 1997)'
_computing_structure_solution 'SHELXS-97 (Sheldrick, 1990)'
_diffrn_ambient_temperature 150
_diffrn_measured_fraction_theta_full 0.998
_diffrn_measured_fraction_theta_max 0.998
_diffrn_measurement_device_type 'Xcalibur, Eos'
_diffrn_measurement_method 'phi and omega scans'
_diffrn_radiation_monochromator graphite
_diffrn_radiation_source 'Enhance (Mo) X-ray Source'
_diffrn_radiation_type MoK\a
_diffrn_radiation_wavelength 0.71073
_diffrn_reflns_av_R_equivalents 0.0907
_diffrn_reflns_av_sigmaI/netI 0.1170
_diffrn_reflns_limit_h_max 20
_diffrn_reflns_limit_h_min -20
_diffrn_reflns_limit_k_max 22
_diffrn_reflns_limit_k_min -22
_diffrn_reflns_limit_l_max 24
_diffrn_reflns_limit_l_min -24
_diffrn_reflns_number 64357
_diffrn_reflns_theta_full 26.37
_diffrn_reflns_theta_max 26.37
_diffrn_reflns_theta_min 3.04
_exptl_absorpt_coefficient_mu 4.247
_exptl_absorpt_correction_T_max 0.552
_exptl_absorpt_correction_T_min 0.534
_exptl_absorpt_correction_type multi-scan
_exptl_absorpt_process_details
;
CrysAlisPro, Agilent Technologies,
Version 1.171.36.28 (release 01-02-2013 CrysAlis171 .NET)
(compiled Feb  1 2013,16:14:44)
Empirical absorption correction using spherical harmonics,
 implemented in SCALE3 ABSPACK scaling algorithm.
;
_exptl_crystal_colour red
_exptl_crystal_density_diffrn 1.886
_exptl_crystal_density_method 'not measured'
_exptl_crystal_description block
_exptl_crystal_F_000 2952
_exptl_crystal_size_max 0.15
_exptl_crystal_size_mid 0.15
_exptl_crystal_size_min 0.14
_platon_squeeze_details
;
The unit cell contains ten ethanol molecules which have been treated as 
a diffuse contribution to the overall scattering without specific atom 
positions by squeeze/platon.
;
_refine_diff_density_max 2.221
_refine_diff_density_min -2.076
_refine_diff_density_rms 0.183
_refine_ls_extinction_method none
_refine_ls_goodness_of_fit_ref 0.990
_refine_ls_hydrogen_treatment mixed
_refine_ls_matrix_type full
_refine_ls_number_parameters 1279
_refine_ls_number_reflns 21721
_refine_ls_number_restraints 70
_refine_ls_restrained_S_all 0.999
_refine_ls_R_factor_all 0.1218
_refine_ls_R_factor_gt 0.0772
_refine_ls_shift/su_max 0.014
_refine_ls_shift/su_mean 0.001
_refine_ls_structure_factor_coef Fsqd
_refine_ls_weighting_details 'calc w=1/[\s^2^(Fo^2^)+(0.1000P)^2^+0.0000P] where P=(Fo^2^+2Fc^2^)/3'
_refine_ls_weighting_scheme calc
_refine_ls_wR_factor_gt 0.1950
_refine_ls_wR_factor_ref 0.2272
_reflns_number_gt 12157
_reflns_number_total 21721
_reflns_threshold_expression >2sigma(I)
_cod_data_source_file c5ce00925a2.cif
_cod_data_source_block 1c
_cod_depositor_comments 'Adding full bibliography for 7220611--7220618.cif.'
_cod_original_sg_symbol_H-M P-1
_cod_original_formula_sum 'C46.50 H57 Dy3 N8 O18.50'
_cod_database_code 7220613

loop_
_symmetry_equiv_pos_as_xyz
'x, y, z'
'-x, -y, -z'

loop_
_atom_site_label
_atom_site_type_symbol
_atom_site_fract_x
_atom_site_fract_y
_atom_site_fract_z
_atom_site_U_iso_or_equiv
_atom_site_adp_type
_atom_site_occupancy
_atom_site_symmetry_multiplicity
_atom_site_calc_flag
_atom_site_refinement_flags
Dy1 Dy 0.50263(3) 0.49286(3) 0.27743(3) 0.05162(16) Uani 1 1 d .
Dy4 Dy 0.57879(3) 0.99165(3) 0.27591(3) 0.05547(17) Uani 1 1 d .
Dy3 Dy 0.08621(4) 0.50275(4) 0.23701(4) 0.0684(2) Uani 1 1 d .
Dy2 Dy 0.29597(3) 0.55915(3) 0.26297(3) 0.05701(17) Uani 1 1 d .
Dy6 Dy 1.00971(4) 1.00334(4) 0.24057(4) 0.0688(2) Uani 1 1 d .
Dy5 Dy 0.78796(4) 1.05871(3) 0.26167(4) 0.06204(18) Uani 1 1 d .
C1 C 0.3066(12) 0.7945(9) 0.2733(10) 0.116(6) Uani 1 1 d D
H1A H 0.2927 0.8341 0.2283 0.174 Uiso 1 1 calc R
H1B H 0.3607 0.8056 0.2794 0.174 Uiso 1 1 calc R
H1C H 0.2706 0.7970 0.3149 0.174 Uiso 1 1 calc R
C2 C 0.3255(9) 0.4141(8) 0.1579(8) 0.079(4) Uani 1 1 d .
H2A H 0.3654 0.4247 0.1831 0.095 Uiso 1 1 calc R
C3 C 0.0772(10) 0.3967(9) 0.0457(8) 0.086(4) Uani 1 1 d .
H3A H 0.0378 0.3917 0.0175 0.103 Uiso 1 1 calc R
C4 C 0.3446(9) 0.3754(9) 0.1042(8) 0.082(4) Uani 1 1 d .
H4A H 0.3970 0.3595 0.0974 0.098 Uiso 1 1 calc R
C5 C 0.2924(9) 0.3610(10) 0.0638(9) 0.090(5) Uani 1 1 d .
H5A H 0.3074 0.3355 0.0298 0.108 Uiso 1 1 calc R
C6 C 0.3710(7) 0.5441(7) 0.4621(6) 0.071(4) Uani 1 1 d .
H6A H 0.3874 0.5923 0.4698 0.107 Uiso 1 1 calc RD
H6B H 0.3764 0.4977 0.5057 0.107 Uiso 1 1 calc R
H6C H 0.3160 0.5473 0.4529 0.107 Uiso 1 1 calc R
C7 C -0.1031(9) 0.6154(11) 0.1578(10) 0.103(6) Uani 1 1 d .
H7A H -0.1575 0.6339 0.1551 0.124 Uiso 1 1 calc R
H7B H -0.0733 0.6390 0.1085 0.124 Uiso 1 1 calc R
C8 C 0.2652(9) 0.2407(9) 0.4092(8) 0.084(4) Uani 1 1 d .
H8A H 0.2131 0.2182 0.4242 0.101 Uiso 1 1 calc R
C9 C 0.1554(9) 0.3723(10) 0.0346(8) 0.089(5) Uani 1 1 d .
H9A H 0.1674 0.3469 0.0001 0.106 Uiso 1 1 calc R
C10 C 0.2172(8) 0.3845(8) 0.0737(7) 0.073(4) Uani 1 1 d .
C11 C -0.0651(8) 0.6462(9) 0.2104(8) 0.081(4) Uani 1 1 d .
C12 C 0.0620(9) 0.4296(9) 0.1024(9) 0.080(4) Uani 1 1 d .
C13 C 0.4755(9) 0.1886(8) 0.4436(8) 0.081(4) Uani 1 1 d .
H13A H 0.4733 0.1335 0.4715 0.097 Uiso 1 1 calc R
C14 C 0.5480(10) 0.2340(8) 0.4236(8) 0.091(5) Uani 1 1 d DU
H14A H 0.5939 0.2085 0.4409 0.110 Uiso 1 1 calc RD
C15 C 0.4066(8) 0.2284(7) 0.4205(7) 0.068(3) Uani 1 1 d .
C16 C -0.0863(8) 0.7094(8) 0.2311(9) 0.083(4) Uani 1 1 d .
H16A H -0.1296 0.7418 0.2173 0.100 Uiso 1 1 calc R
C17 C 0.1944(9) 0.4178(9) 0.1283(8) 0.078(4) Uani 1 1 d .
C18 C 0.3003(10) 0.7194(7) 0.2695(9) 0.078(4) Uani 1 1 d D
C19 C 0.4245(7) 0.5359(7) 0.3948(6) 0.056(3) Uani 1 1 d .
C20 C 0.5549(9) 0.3131(7) 0.3804(8) 0.071(4) Uani 1 1 d DU
C21 C 0.7108(7) 0.5528(8) 0.3234(8) 0.072(4) Uani 1 1 d .
H21A H 0.7659 0.5733 0.3158 0.086 Uiso 1 1 calc R
H21B H 0.6925 0.5351 0.3763 0.086 Uiso 1 1 calc R
C22 C 0.2497(7) 0.4348(6) 0.1714(7) 0.057(3) Uani 1 1 d .
C23 C 1.2167(10) 1.1299(11) 0.1604(10) 0.106(5) Uani 1 1 d U
H23A H 1.2711 1.1521 0.1541 0.127 Uiso 1 1 calc R
H23B H 1.1954 1.1545 0.1135 0.127 Uiso 1 1 calc R
C24 C 0.6294(8) 0.3609(8) 0.3624(8) 0.073(4) Uani 1 1 d .
H24A H 0.6760 0.3379 0.3805 0.088 Uiso 1 1 calc R
C25 C 0.4185(7) 0.3146(6) 0.3727(6) 0.053(3) Uani 1 1 d .
C26 C 0.1622(13) 0.4861(12) 0.3994(12) 0.118(3) Uani 1 1 d U
C27 C 0.6769(8) 0.7025(8) 0.2619(7) 0.067(3) Uani 1 1 d .
H27A H 0.7245 0.7273 0.2652 0.081 Uiso 1 1 calc R
C28 C 0.6348(13) 0.4276(12) 0.1010(11) 0.156(9) Uani 1 1 d .
H28A H 0.6235 0.4579 0.0516 0.234 Uiso 1 1 calc R
H28B H 0.6238 0.3709 0.1118 0.234 Uiso 1 1 calc R
H28C H 0.6903 0.4365 0.1046 0.234 Uiso 1 1 calc R
C29 C 0.5309(9) 0.9468(11) 0.1591(8) 0.085(4) Uani 1 1 d .
C30 C 0.4974(7) 0.8112(7) 0.3831(7) 0.065(3) Uani 1 1 d .
C31 C 0.4950(9) 0.7331(7) 0.4278(7) 0.083(4) Uani 1 1 d .
H31A H 0.4452 0.7073 0.4497 0.100 Uiso 1 1 calc RD
C32 C 0.5634(10) 0.6892(8) 0.4428(8) 0.085(4) Uani 1 1 d .
H32A H 0.5594 0.6333 0.4672 0.102 Uiso 1 1 calc R
C33 C 0.6369(8) 0.7297(7) 0.4210(7) 0.061(3) Uani 1 1 d .
C34 C 0.7089(10) 0.6930(8) 0.4366(8) 0.085(4) Uani 1 1 d .
H34A H 0.7099 0.6385 0.4658 0.102 Uiso 1 1 calc R
C35 C 0.7798(10) 0.7402(8) 0.4072(9) 0.086(4) Uani 1 1 d .
H35A H 0.8286 0.7163 0.4170 0.103 Uiso 1 1 calc R
C36 C 0.7801(8) 0.8202(8) 0.3647(7) 0.073(4) Uani 1 1 d .
H36A H 0.8285 0.8501 0.3466 0.087 Uiso 1 1 calc R
C37 C 0.4276(8) 0.8601(8) 0.3607(8) 0.072(4) Uani 1 1 d .
H37A H 0.3761 0.8361 0.3755 0.086 Uiso 1 1 calc R
C38 C 0.6376(7) 0.8115(7) 0.3746(6) 0.055(3) Uani 1 1 d .
C39 C 0.7076(8) 0.8572(7) 0.3481(7) 0.064(3) Uani 1 1 d .
C40 C 0.7199(10) 1.0966(8) 0.1224(9) 0.082(4) Uani 1 1 d .
C41 C 0.7884(10) 0.8742(8) 0.1062(9) 0.092(5) Uani 1 1 d .
H41A H 0.7386 0.8564 0.1000 0.111 Uiso 1 1 calc R
C42 C 0.2763(7) 0.3220(7) 0.3615(7) 0.064(3) Uani 1 1 d .
H42A H 0.2330 0.3497 0.3404 0.077 Uiso 1 1 calc R
C43 C 0.9328(10) 0.8900(9) 0.0734(8) 0.082(4) Uani 1 1 d .
C44 C 0.9379(8) 0.9252(6) 0.1277(7) 0.060(3) Uani 1 1 d .
C45 C 1.0814(15) 0.7807(11) 0.3896(11) 0.163(10) Uani 1 1 d D
H45A H 1.0440 0.7393 0.3903 0.245 Uiso 1 1 calc R
H45B H 1.0778 0.7841 0.4382 0.245 Uiso 1 1 calc R
H45C H 1.1350 0.7674 0.3754 0.245 Uiso 1 1 calc R
C46 C 0.6226(8) 1.0341(7) 0.3938(7) 0.061(3) Uani 1 1 d .
C47 C 1.0748(9) 0.9454(9) 0.0960(8) 0.084(4) Uani 1 1 d .
C48 C 1.0739(11) 0.9113(10) 0.0418(8) 0.092(5) Uani 1 1 d .
H48A H 1.1220 0.9057 0.0150 0.110 Uiso 1 1 calc R
C49 C 1.1490(9) 0.9755(11) 0.1116(9) 0.092(5) Uani 1 1 d .
H49A H 1.1979 0.9752 0.0833 0.111 Uiso 1 1 calc R
C50 C 0.8582(10) 0.8663(10) 0.0615(9) 0.094(5) Uani 1 1 d .
H50A H 0.8545 0.8454 0.0241 0.113 Uiso 1 1 calc R
C51 C 0.7949(8) 0.9093(8) 0.1606(8) 0.071(4) Uani 1 1 d .
H51A H 0.7485 0.9136 0.1903 0.085 Uiso 1 1 calc R
C52 C 0.8677(7) 0.9378(5) 0.1715(6) 0.052(3) Uani 1 1 d .
C53 C 0.7781(11) 1.2165(9) 0.2667(12) 0.093(5) Uani 1 1 d D
C54 C 0.9545(9) 1.1553(9) 0.1565(9) 0.081(4) Uani 1 1 d .
C55 C 0.9285(9) 1.2341(8) 0.1122(11) 0.141(9) Uani 1 1 d .
H55A H 0.8721 1.2305 0.1089 0.211 Uiso 1 1 calc R
H55B H 0.9579 1.2513 0.0631 0.211 Uiso 1 1 calc R
H55C H 0.9383 1.2727 0.1352 0.211 Uiso 1 1 calc R
C56 C 0.6608(8) 0.6211(7) 0.2843(7) 0.064(3) Uani 1 1 d .
C57 C 0.4060(10) 0.6044(8) 0.1239(7) 0.077(4) Uani 1 1 d .
C58 C -0.1057(7) 0.5248(11) 0.1801(10) 0.098(6) Uani 1 1 d .
H58A H -0.1259 0.5007 0.2326 0.117 Uiso 1 1 calc R
H58B H -0.1431 0.5090 0.1526 0.117 Uiso 1 1 calc R
C59 C 0.5548(8) 0.6864(7) 0.2406(7) 0.064(3) Uani 1 1 d .
H59A H 0.5038 0.6978 0.2267 0.076 Uiso 1 1 calc R
C60 C 0.5822(9) 0.4550(9) 0.1564(8) 0.076(4) Uani 1 1 d .
C61 C 0.3512(7) 0.3610(6) 0.3458(6) 0.053(3) Uani 1 1 d .
C62 C 1.0056(11) 0.8864(9) 0.0276(8) 0.090(5) Uani 1 1 d .
H62A H 1.0047 0.8670 -0.0112 0.108 Uiso 1 1 calc R
C63 C 0.4226(7) 1.1228(8) 0.2806(7) 0.067(3) Uani 1 1 d .
C64 C 0.3663(6) 0.9780(7) 0.3011(8) 0.074(4) Uani 1 1 d .
H64A H 0.3191 0.9438 0.3277 0.089 Uiso 1 1 calc R
H64B H 0.3645 0.9919 0.2483 0.089 Uiso 1 1 calc R
C65 C 0.5379(7) 1.1874(6) 0.2337(7) 0.060(3) Uani 1 1 d .
H65A H 0.5926 1.1983 0.2178 0.072 Uiso 1 1 calc R
C66 C 0.4134(9) 1.2050(8) 0.2585(8) 0.078(4) Uani 1 1 d .
H66A H 0.3651 1.2295 0.2634 0.093 Uiso 1 1 calc R
C67 C -0.0178(10) 0.4576(10) 0.1185(10) 0.098(5) Uani 1 1 d .
H67A H -0.0604 0.4505 0.0945 0.117 Uiso 1 1 calc R
C68 C 0.7099(8) 0.4808(8) 0.3002(9) 0.084(4) Uani 1 1 d .
H68A H 0.7515 0.4454 0.3220 0.101 Uiso 1 1 calc R
H68B H 0.7229 0.4988 0.2466 0.101 Uiso 1 1 calc R
C69 C 0.3263(9) 0.1941(9) 0.4342(8) 0.081(4) Uani 1 1 d .
H69A H 0.3165 0.1390 0.4606 0.097 Uiso 1 1 calc R
C70 C 0.3652(8) 1.0576(8) 0.3202(8) 0.078(4) Uani 1 1 d U
H70A H 0.3122 1.0791 0.3139 0.093 Uiso 1 1 calc R
H70B H 0.3706 1.0419 0.3726 0.093 Uiso 1 1 calc R
C71 C 0.8928(12) 0.9413(14) 0.4809(10) 0.165(10) Uani 1 1 d .
H71A H 0.9487 0.9354 0.4871 0.248 Uiso 1 1 calc R
H71B H 0.8653 0.8890 0.5008 0.248 Uiso 1 1 calc R
H71C H 0.8696 0.9752 0.5067 0.248 Uiso 1 1 calc R
C72 C 0.7698(11) 1.2936(8) 0.2661(11) 0.122(7) Uani 1 1 d D
H72A H 0.8104 1.3064 0.2917 0.183 Uiso 1 1 calc R
H72B H 0.7176 1.2978 0.2907 0.183 Uiso 1 1 calc R
H72C H 0.7756 1.3308 0.2157 0.183 Uiso 1 1 calc R
C73 C 1.2198(9) 1.0377(11) 0.1779(10) 0.103(5) Uani 1 1 d U
H73A H 1.2649 1.0270 0.1468 0.123 Uiso 1 1 calc R
H73B H 1.2286 1.0113 0.2294 0.123 Uiso 1 1 calc R
C74 C 0.6799(10) 1.1112(14) 0.0542(10) 0.165(11) Uani 1 1 d .
H74A H 0.7168 1.1404 0.0109 0.247 Uiso 1 1 calc R
H74B H 0.6334 1.1423 0.0564 0.247 Uiso 1 1 calc R
H74C H 0.6640 1.0602 0.0515 0.247 Uiso 1 1 calc R
C75 C 0.8849(10) 0.9792(8) 0.3999(9) 0.080(4) Uani 1 1 d .
C76 C 1.1679(9) 1.1527(11) 0.2176(10) 0.094(5) Uani 1 1 d .
C77 C 1.1751(9) 1.2164(11) 0.2409(11) 0.106(6) Uani 1 1 d .
H77A H 1.2169 1.2556 0.2245 0.127 Uiso 1 1 calc R
C78 C 1.0653(9) 1.1520(11) 0.2984(9) 0.094(5) Uani 1 1 d .
H78A H 1.0165 1.1396 0.3292 0.113 Uiso 1 1 calc R
C79 C 0.4647(13) 0.6344(15) 0.0538(9) 0.177(11) Uani 1 1 d .
H79A H 0.4738 0.5916 0.0344 0.265 Uiso 1 1 calc R
H79B H 0.5146 0.6512 0.0647 0.265 Uiso 1 1 calc R
H79C H 0.4432 0.6794 0.0177 0.265 Uiso 1 1 calc R
C80 C 0.0152(9) 0.6551(10) 0.2852(9) 0.092(5) Uani 1 1 d .
H80A H 0.0568 0.6455 0.3145 0.111 Uiso 1 1 calc R
C81 C 0.1619(9) 0.6542(10) 0.1467(12) 0.105(6) Uani 1 1 d .
C82 C 0.1929(10) 0.7400(10) 0.0981(13) 0.171(11) Uani 1 1 d .
H82A H 0.2423 0.7377 0.0684 0.257 Uiso 1 1 calc R
H82B H 0.2020 0.7703 0.1292 0.257 Uiso 1 1 calc R
H82C H 0.1538 0.7660 0.0661 0.257 Uiso 1 1 calc R
C83 C 0.1239(10) 0.4665(15) 0.4746(10) 0.182(12) Uani 1 1 d .
H83A H 0.1642 0.4584 0.5075 0.274 Uiso 1 1 calc R
H83B H 0.0907 0.4179 0.4887 0.274 Uiso 1 1 calc R
H83C H 0.0913 0.5102 0.4778 0.274 Uiso 1 1 calc R
C84 C 0.5022(15) 0.9145(14) 0.1051(12) 0.175(11) Uani 1 1 d .
H84A H 0.5297 0.9433 0.0563 0.262 Uiso 1 1 calc R
H84B H 0.4454 0.9213 0.1048 0.262 Uiso 1 1 calc R
H84C H 0.5127 0.8580 0.1191 0.262 Uiso 1 1 calc R
C85 C -0.0022(14) 0.3598(18) 0.3425(15) 0.143(9) Uani 1 1 d U
C86 C -0.0275(18) 0.2898(16) 0.4005(13) 0.243(19) Uani 1 1 d U
H86A H -0.0694 0.2628 0.3870 0.364 Uiso 1 1 calc R
H86B H -0.0476 0.3026 0.4435 0.364 Uiso 1 1 calc R
H86C H 0.0168 0.2550 0.4116 0.364 Uiso 1 1 calc R
C87 C 1.0632(11) 0.8562(10) 0.3377(9) 0.088(5) Uani 1 1 d D
C88 C 0.6558(11) 1.0353(10) 0.4632(9) 0.129(7) Uani 1 1 d .
H88A H 0.6298 1.0756 0.4796 0.193 Uiso 1 1 calc R
H88B H 0.7126 1.0480 0.4519 0.193 Uiso 1 1 calc R
H88C H 0.6460 0.9831 0.5019 0.193 Uiso 1 1 calc R
O1 O 0.4800(5) 0.4896(5) 0.4043(4) 0.065(2) Uani 1 1 d .
O2 O 0.3303(6) 0.6099(6) 0.1217(5) 0.087(3) Uani 1 1 d .
O3 O 0.1148(8) 0.4978(8) 0.3510(7) 0.120(3) Uani 1 1 d U
O4 O 0.5215(5) 0.4110(5) 0.1962(5) 0.067(2) Uani 1 1 d .
O5 O 0.1801(5) 0.6222(5) 0.2134(7) 0.089(3) Uani 1 1 d .
O6 O 0.3690(4) 0.4389(4) 0.3048(4) 0.0537(18) Uani 1 1 d .
O7 O 0.2228(4) 0.4693(4) 0.2195(5) 0.060(2) Uani 1 1 d .
O8 O 0.4048(4) 0.5728(4) 0.3295(4) 0.0533(18) Uani 1 1 d .
O9 O 0.2581(7) 0.6663(6) 0.3195(6) 0.091(3) Uani 1 1 d .
O10 O 0.1196(6) 0.6175(6) 0.1190(6) 0.096(3) Uani 1 1 d .
O11 O 0.3379(5) 0.7041(5) 0.2173(6) 0.077(3) Uani 1 1 d .
O12 O 0.0698(9) 0.3596(6) 0.3083(7) 0.115(4) Uani 1 1 d .
O13 O 0.6009(6) 0.5194(6) 0.1651(5) 0.084(3) Uani 1 1 d .
O14 O 0.4318(5) 0.5739(5) 0.1871(4) 0.064(2) Uani 1 1 d .
O15 O 0.2341(6) 0.4935(6) 0.3819(6) 0.100(3) Uani 1 1 d U
O16 O -0.0298(10) 0.4263(11) 0.3298(9) 0.154(6) Uani 1 1 d U
O17 O 0.9187(5) 1.1195(5) 0.2189(5) 0.069(2) Uani 1 1 d .
O18 O 0.8051(7) 1.1676(8) 0.3168(7) 0.105(4) Uani 1 1 d .
O19 O 1.0109(6) 1.1230(6) 0.1295(5) 0.086(3) Uani 1 1 d .
O20 O 0.7549(7) 1.2024(6) 0.2150(6) 0.094(3) Uani 1 1 d .
O21 O 0.6590(5) 1.0705(4) 0.3284(5) 0.059(2) Uani 1 1 d .
O22 O 0.8760(5) 0.9718(5) 0.2203(4) 0.061(2) Uani 1 1 d .
O23 O 0.7957(6) 1.1072(6) 0.1193(5) 0.084(3) Uani 1 1 d .
O24 O 0.6771(5) 1.0713(5) 0.1857(5) 0.067(2) Uani 1 1 d .
O25 O 0.7049(5) 0.9370(4) 0.3028(5) 0.062(2) Uani 1 1 d .
O26 O 0.5813(6) 0.9068(5) 0.1977(5) 0.076(3) Uani 1 1 d .
O27 O 0.5101(6) 1.0121(6) 0.1647(5) 0.084(3) Uani 1 1 d .
O28 O 0.8202(7) 0.9913(6) 0.3799(6) 0.091(3) Uani 1 1 d .
O29 O 0.5621(6) 0.9913(5) 0.4019(5) 0.073(2) Uani 1 1 d .
O30 O 0.9521(8) 0.9907(8) 0.3575(7) 0.115(4) Uani 1 1 d U
O31 O 1.0033(7) 0.8568(6) 0.3024(5) 0.089(3) Uani 1 1 d .
O32 O 1.1021(8) 0.9196(10) 0.3233(8) 0.130(5) Uani 1 1 d U
N1 N 0.1173(6) 0.4415(6) 0.1421(6) 0.062(3) Uani 1 1 d .
N2 N 0.4901(5) 0.3518(5) 0.3561(5) 0.050(2) Uani 1 1 d .
N3 N -0.0038(7) 0.6111(7) 0.2484(8) 0.091(4) Uani 1 1 d .
N4 N 0.5820(6) 0.6128(5) 0.2701(5) 0.058(2) Uani 1 1 d .
N5 N 0.5682(6) 0.8521(6) 0.3569(6) 0.060(2) Uani 1 1 d .
N6 N 0.5022(6) 1.1136(6) 0.2643(6) 0.066(3) Uani 1 1 d .
N7 N 1.0090(6) 0.9508(6) 0.1392(6) 0.066(3) Uani 1 1 d .
N8 N 0.6297(6) 0.4322(7) 0.3227(6) 0.065(3) Uani 1 1 d .
N9 N 1.0920(8) 1.1103(8) 0.2595(7) 0.087(4) Uani 1 1 d .
N10 N 1.1120(9) 1.2130(9) 0.2912(9) 0.116(5) Uani 1 1 d .
H10A H 1.1039 1.2460 0.3149 0.140 Uiso 1 1 calc RD
N11 N -0.0342(7) 0.7173(7) 0.2749(7) 0.083(3) Uani 1 1 d .
H11A H -0.0325 0.7550 0.2933 0.099 Uiso 1 1 calc R
N12 N 0.4371(6) 0.9348(7) 0.3213(6) 0.064(3) Uani 1 1 d .
N13 N 0.4828(7) 1.2436(7) 0.2293(6) 0.076(3) Uani 1 1 d .
H13B H 0.4914 1.2953 0.2109 0.091 Uiso 1 1 calc R
N14 N 0.6121(7) 0.7411(6) 0.2343(6) 0.075(3) Uani 1 1 d .
H14B H 0.6084 0.7927 0.2155 0.090 Uiso 1 1 calc R
N15 N 1.1450(7) 1.0023(8) 0.1654(9) 0.099(4) Uani 1 1 d .
N16 N -0.0270(6) 0.4923(8) 0.1665(7) 0.083(3) Uani 1 1 d .

loop_
_atom_site_aniso_label
_atom_site_aniso_U_11
_atom_site_aniso_U_22
_atom_site_aniso_U_33
_atom_site_aniso_U_23
_atom_site_aniso_U_13
_atom_site_aniso_U_12
Dy1 0.0530(3) 0.0350(3) 0.0657(4) -0.0167(2) -0.0068(2) 0.0043(2)
Dy4 0.0583(3) 0.0338(3) 0.0697(4) -0.0133(3) -0.0066(3) 0.0042(2)
Dy3 0.0555(3) 0.0631(4) 0.0989(5) -0.0410(4) -0.0197(3) 0.0100(3)
Dy2 0.0546(3) 0.0412(3) 0.0781(4) -0.0223(3) -0.0160(3) 0.0087(2)
Dy6 0.0586(4) 0.0666(4) 0.0923(5) -0.0393(4) -0.0180(3) 0.0059(3)
Dy5 0.0588(3) 0.0395(3) 0.0897(5) -0.0261(3) -0.0070(3) 0.0016(3)
C1 0.167(17) 0.065(11) 0.135(15) -0.065(11) -0.006(13) 0.002(11)
C2 0.085(10) 0.063(9) 0.091(10) -0.027(7) -0.022(8) 0.031(8)
C3 0.105(11) 0.073(10) 0.088(11) -0.035(8) -0.022(9) -0.014(8)
C4 0.065(8) 0.072(10) 0.109(12) -0.036(9) -0.005(8) 0.021(7)
C5 0.066(9) 0.096(12) 0.122(13) -0.060(10) -0.001(9) 0.012(8)
C6 0.077(8) 0.086(10) 0.066(8) -0.042(7) -0.026(7) 0.019(7)
C7 0.069(9) 0.127(16) 0.126(14) -0.052(12) -0.038(10) 0.045(10)
C8 0.077(9) 0.065(10) 0.099(11) -0.023(8) 0.012(8) -0.017(8)
C9 0.083(10) 0.103(13) 0.096(11) -0.051(10) -0.027(9) 0.017(9)
C10 0.086(9) 0.059(8) 0.078(9) -0.029(7) -0.018(7) -0.001(7)
C11 0.065(8) 0.089(11) 0.092(11) -0.030(9) -0.027(8) 0.022(8)
C12 0.078(9) 0.061(9) 0.101(11) -0.032(8) 0.003(8) -0.018(7)
C13 0.104(11) 0.043(8) 0.086(10) -0.004(7) -0.034(9) 0.022(8)
C14 0.088(11) 0.083(12) 0.107(12) -0.032(9) -0.033(9) 0.027(9)
C15 0.093(9) 0.030(6) 0.070(8) -0.004(5) -0.008(7) -0.023(6)
C16 0.048(7) 0.045(8) 0.149(14) -0.023(8) -0.014(8) 0.000(6)
C17 0.088(10) 0.070(9) 0.076(9) -0.030(7) 0.001(8) 0.015(8)
C18 0.114(12) 0.027(7) 0.088(11) -0.014(7) -0.009(9) 0.019(7)
C19 0.055(7) 0.062(8) 0.053(7) -0.023(6) -0.007(5) -0.003(6)
C20 0.085(9) 0.032(7) 0.091(10) -0.013(6) -0.016(7) 0.020(7)
C21 0.047(6) 0.083(10) 0.085(9) -0.024(8) -0.020(6) -0.004(6)
C22 0.059(7) 0.033(6) 0.077(8) -0.021(5) 0.005(6) -0.011(5)
C23 0.092(8) 0.117(9) 0.114(9) -0.046(7) -0.022(7) -0.019(7)
C24 0.071(9) 0.053(8) 0.091(10) -0.020(7) -0.011(7) 0.021(7)
C25 0.069(7) 0.026(5) 0.055(7) -0.005(5) -0.004(5) -0.001(5)
C26 0.122(4) 0.117(4) 0.119(4) -0.044(3) -0.020(2) 0.007(3)
C27 0.062(8) 0.047(7) 0.093(10) -0.028(7) -0.003(7) -0.008(6)
C28 0.18(2) 0.114(16) 0.17(2) -0.085(15) 0.101(16) -0.050(14)
C29 0.078(10) 0.109(14) 0.076(10) -0.043(9) -0.008(8) -0.001(9)
C30 0.062(7) 0.041(7) 0.080(9) -0.011(6) 0.005(6) -0.020(6)
C31 0.100(11) 0.051(8) 0.075(9) 0.003(7) 0.005(8) -0.030(7)
C32 0.126(13) 0.030(7) 0.087(10) -0.003(6) -0.021(9) 0.005(8)
C33 0.084(8) 0.030(6) 0.062(7) -0.010(5) -0.004(6) -0.012(6)
C34 0.116(12) 0.044(8) 0.089(10) -0.013(7) -0.020(9) 0.020(9)
C35 0.101(11) 0.044(8) 0.114(12) -0.025(8) -0.035(10) 0.014(8)
C36 0.073(8) 0.070(9) 0.091(10) -0.040(8) -0.034(7) 0.036(7)
C37 0.058(7) 0.058(9) 0.103(11) -0.032(8) -0.015(7) 0.000(6)
C38 0.051(6) 0.047(7) 0.066(7) -0.019(6) -0.003(5) -0.011(5)
C39 0.081(9) 0.039(7) 0.079(9) -0.024(6) -0.023(7) 0.014(6)
C40 0.080(10) 0.056(9) 0.099(12) -0.014(8) -0.008(9) 0.005(8)
C41 0.114(12) 0.049(8) 0.128(14) -0.036(9) -0.056(11) 0.018(8)
C42 0.050(6) 0.039(7) 0.100(10) -0.020(6) -0.005(6) -0.014(5)
C43 0.108(11) 0.068(10) 0.085(10) -0.037(8) -0.036(9) 0.036(9)
C44 0.080(8) 0.029(6) 0.076(8) -0.021(6) -0.019(7) 0.009(6)
C45 0.25(3) 0.096(16) 0.17(2) -0.044(14) -0.13(2) 0.047(17)
C46 0.075(8) 0.026(6) 0.084(9) -0.026(6) -0.003(7) -0.002(6)
C47 0.084(10) 0.080(11) 0.085(11) -0.020(8) -0.027(8) 0.031(9)
C48 0.130(14) 0.088(12) 0.062(9) -0.025(8) -0.034(9) 0.051(11)
C49 0.078(10) 0.111(14) 0.089(11) -0.037(10) -0.013(9) 0.018(10)
C50 0.112(12) 0.097(12) 0.106(12) -0.066(10) -0.047(10) 0.036(10)
C51 0.068(8) 0.075(9) 0.086(10) -0.042(8) -0.027(7) 0.008(7)
C52 0.076(8) 0.011(4) 0.063(7) -0.006(4) -0.011(6) -0.008(5)
C53 0.107(13) 0.048(9) 0.131(16) -0.043(10) -0.012(12) -0.002(9)
C54 0.088(10) 0.060(9) 0.100(12) -0.037(8) 0.000(9) -0.012(8)
C55 0.100(12) 0.031(8) 0.25(2) -0.033(11) 0.075(13) -0.025(8)
C56 0.072(8) 0.052(7) 0.068(8) -0.027(6) 0.005(6) -0.004(6)
C57 0.104(11) 0.063(9) 0.053(8) -0.011(6) 0.000(7) 0.016(8)
C58 0.048(7) 0.137(16) 0.141(14) -0.082(13) -0.032(9) 0.026(9)
C59 0.069(8) 0.037(6) 0.077(8) -0.014(6) 0.003(6) -0.015(6)
C60 0.101(11) 0.050(8) 0.070(9) -0.018(7) 0.003(8) -0.001(8)
C61 0.066(7) 0.026(5) 0.065(7) -0.013(5) -0.011(6) -0.005(5)
C62 0.130(14) 0.074(10) 0.081(10) -0.039(8) -0.031(10) 0.040(10)
C63 0.060(7) 0.071(9) 0.077(9) -0.034(7) -0.015(6) 0.008(7)
C64 0.048(6) 0.032(6) 0.136(12) -0.020(7) -0.017(7) -0.019(5)
C65 0.059(7) 0.027(6) 0.091(9) -0.017(6) -0.007(6) 0.005(5)
C66 0.093(10) 0.041(7) 0.086(10) -0.017(6) 0.019(8) 0.004(7)
C67 0.093(11) 0.103(13) 0.132(15) -0.075(12) -0.046(11) 0.010(10)
C68 0.061(8) 0.068(10) 0.135(13) -0.043(9) -0.030(8) 0.022(7)
C69 0.098(11) 0.059(9) 0.082(10) -0.024(7) -0.002(8) 0.003(8)
C70 0.069(7) 0.064(7) 0.086(7) -0.015(6) 0.000(6) -0.004(6)
C71 0.137(18) 0.22(3) 0.090(14) 0.009(14) -0.024(13) -0.082(16)
C72 0.163(17) 0.055(10) 0.181(18) -0.081(12) -0.021(14) 0.019(10)
C73 0.089(8) 0.097(9) 0.126(9) -0.044(7) -0.013(7) -0.015(7)
C74 0.097(13) 0.23(3) 0.097(14) 0.036(14) -0.025(11) -0.078(14)
C75 0.092(11) 0.054(9) 0.105(12) -0.038(8) -0.023(10) -0.006(8)
C76 0.078(10) 0.090(12) 0.120(13) -0.045(10) -0.012(9) -0.036(9)
C77 0.057(9) 0.099(14) 0.163(18) -0.046(13) -0.017(11) 0.001(9)
C78 0.075(10) 0.111(14) 0.111(13) -0.061(11) -0.002(9) -0.018(9)
C79 0.18(2) 0.27(3) 0.042(10) -0.023(13) 0.006(11) 0.05(2)
C80 0.088(10) 0.086(12) 0.118(13) -0.048(10) -0.035(9) 0.045(9)
C81 0.068(10) 0.061(10) 0.183(19) -0.029(11) -0.053(12) -0.001(8)
C82 0.092(12) 0.054(10) 0.30(3) 0.036(14) -0.080(16) -0.008(9)
C83 0.062(10) 0.28(3) 0.109(15) 0.033(16) 0.037(10) 0.033(14)
C84 0.24(3) 0.15(2) 0.14(2) -0.035(16) -0.11(2) -0.004(19)
C85 0.104(16) 0.17(3) 0.17(2) -0.09(2) 0.008(16) -0.059(17)
C86 0.38(5) 0.14(2) 0.18(3) -0.075(19) 0.13(3) -0.15(3)
C87 0.098(12) 0.078(12) 0.098(12) -0.035(9) -0.035(10) 0.033(10)
C88 0.139(16) 0.17(2) 0.094(13) -0.056(13) -0.043(12) 0.053(15)
O1 0.079(5) 0.051(5) 0.064(5) -0.019(4) -0.018(4) 0.028(4)
O2 0.087(7) 0.081(7) 0.089(7) -0.020(5) -0.033(6) 0.005(6)
O3 0.123(4) 0.119(4) 0.119(4) -0.043(2) -0.0197(19) 0.007(2)
O4 0.094(6) 0.040(5) 0.066(5) -0.022(4) -0.001(5) 0.002(4)
O5 0.053(5) 0.054(6) 0.166(10) -0.038(6) -0.047(6) 0.007(4)
O6 0.060(4) 0.027(4) 0.072(5) -0.015(3) -0.010(4) 0.002(3)
O7 0.045(4) 0.049(5) 0.091(6) -0.028(4) -0.012(4) 0.000(4)
O8 0.048(4) 0.052(5) 0.062(5) -0.023(4) -0.007(3) 0.009(3)
O9 0.110(8) 0.075(7) 0.091(7) -0.036(6) -0.010(6) 0.033(6)
O10 0.075(6) 0.062(7) 0.140(9) -0.016(6) -0.032(6) 0.001(5)
O11 0.076(6) 0.035(5) 0.110(8) -0.013(5) -0.009(5) -0.004(4)
O12 0.144(11) 0.058(7) 0.130(10) -0.031(6) 0.023(8) -0.043(7)
O13 0.103(7) 0.069(7) 0.071(6) -0.019(5) 0.005(5) 0.003(6)
O14 0.077(5) 0.056(5) 0.061(5) -0.022(4) -0.014(4) 0.005(4)
O15 0.088(7) 0.070(7) 0.135(9) -0.046(6) 0.039(6) -0.027(5)
O16 0.148(9) 0.157(10) 0.156(9) -0.055(8) -0.017(7) 0.013(8)
O17 0.055(5) 0.058(6) 0.097(7) -0.034(5) -0.005(5) 0.002(4)
O18 0.101(8) 0.116(10) 0.123(10) -0.078(8) -0.006(7) -0.007(7)
O19 0.099(7) 0.085(7) 0.084(7) -0.041(6) -0.008(6) 0.012(6)
O20 0.113(8) 0.049(6) 0.114(9) -0.024(6) -0.013(7) 0.004(5)
O21 0.060(5) 0.040(4) 0.076(6) -0.022(4) 0.004(4) 0.005(4)
O22 0.063(5) 0.056(5) 0.070(5) -0.030(4) -0.015(4) 0.018(4)
O23 0.082(7) 0.069(7) 0.091(7) -0.019(5) -0.005(5) 0.007(5)
O24 0.066(5) 0.056(5) 0.074(6) -0.020(4) 0.001(4) 0.004(4)
O25 0.062(5) 0.035(4) 0.085(6) -0.014(4) -0.017(4) 0.014(4)
O26 0.098(7) 0.059(6) 0.077(6) -0.027(5) -0.026(5) 0.009(5)
O27 0.091(7) 0.076(7) 0.088(7) -0.029(6) -0.021(5) 0.024(6)
O28 0.104(8) 0.078(7) 0.110(8) -0.042(6) -0.053(7) 0.018(6)
O29 0.095(7) 0.054(6) 0.065(5) -0.019(4) 0.004(5) -0.008(5)
O30 0.120(10) 0.122(11) 0.108(9) -0.053(8) 0.004(8) -0.026(8)
O31 0.124(8) 0.075(7) 0.084(7) -0.035(5) -0.046(6) 0.037(6)
O32 0.123(8) 0.133(9) 0.135(8) -0.040(7) -0.046(6) 0.010(7)
N1 0.064(6) 0.063(7) 0.069(7) -0.034(5) -0.014(5) -0.014(5)
N2 0.048(5) 0.037(5) 0.057(6) -0.007(4) -0.001(4) -0.001(4)
N3 0.095(9) 0.071(8) 0.140(11) -0.060(8) -0.065(8) 0.044(7)
N4 0.072(6) 0.029(5) 0.072(6) -0.018(4) -0.006(5) 0.006(4)
N5 0.062(6) 0.034(5) 0.072(7) -0.005(4) -0.004(5) -0.006(4)
N6 0.061(6) 0.036(6) 0.102(8) -0.026(5) -0.014(6) 0.014(5)
N7 0.047(5) 0.063(7) 0.093(8) -0.035(6) -0.003(5) 0.007(5)
N8 0.050(6) 0.062(7) 0.075(7) -0.021(6) 0.008(5) 0.003(5)
N9 0.089(9) 0.082(9) 0.093(9) -0.031(7) -0.017(7) -0.022(7)
N10 0.102(11) 0.114(13) 0.165(15) -0.081(12) -0.041(11) -0.014(9)
N11 0.073(7) 0.063(8) 0.117(10) -0.037(7) -0.013(7) 0.016(6)
N12 0.051(6) 0.058(7) 0.076(7) -0.016(5) -0.005(5) -0.003(5)
N13 0.093(8) 0.051(7) 0.083(8) -0.027(6) -0.004(7) 0.018(6)
N14 0.094(8) 0.046(6) 0.091(8) -0.035(6) -0.001(7) -0.002(6)
N15 0.061(7) 0.095(11) 0.159(14) -0.065(10) -0.017(8) 0.010(7)
N16 0.053(6) 0.090(9) 0.115(10) -0.045(8) -0.016(6) -0.011(6)

loop_
_atom_type_symbol
_atom_type_description
_atom_type_scat_dispersion_real
_atom_type_scat_dispersion_imag
_atom_type_scat_source
C C 0.0033 0.0016 'International Tables Vol C Tables 4.2.6.8 and 6.1.1.4'
H H 0.0000 0.0000 'International Tables Vol C Tables 4.2.6.8 and 6.1.1.4'
N N 0.0061 0.0033 'International Tables Vol C Tables 4.2.6.8 and 6.1.1.4'
O O 0.0106 0.0060 'International Tables Vol C Tables 4.2.6.8 and 6.1.1.4'
Dy Dy -0.1892 4.4098 'International Tables Vol C Tables 4.2.6.8 and 6.1.1.4'

loop_
_geom_angle_atom_site_label_1
_geom_angle_atom_site_label_2
_geom_angle_atom_site_label_3
_geom_angle
O14 Dy1 O6 72.5(3)
O14 Dy1 N2 134.1(3)
O6 Dy1 N2 66.7(3)
O14 Dy1 O1 121.9(2)
O6 Dy1 O1 83.2(3)
N2 Dy1 O1 73.6(3)
O14 Dy1 N4 89.4(3)
O6 Dy1 N4 141.2(3)
N2 Dy1 N4 136.1(3)
O1 Dy1 N4 77.8(3)
O14 Dy1 O13 78.8(3)
O6 Dy1 O13 130.5(3)
N2 Dy1 O13 112.9(3)
O1 Dy1 O13 146.1(3)
N4 Dy1 O13 75.9(3)
O14 Dy1 O4 84.3(3)
O6 Dy1 O4 84.6(3)
N2 Dy1 O4 72.1(3)
O1 Dy1 O4 145.6(3)
N4 Dy1 O4 128.4(3)
O13 Dy1 O4 52.6(3)
O14 Dy1 N8 152.2(3)
O6 Dy1 N8 131.2(3)
N2 Dy1 N8 64.7(3)
O1 Dy1 N8 79.9(3)
N4 Dy1 N8 78.1(3)
O13 Dy1 N8 74.2(3)
O4 Dy1 N8 84.3(3)
O14 Dy1 O8 69.2(2)
O6 Dy1 O8 66.0(2)
N2 Dy1 O8 110.1(3)
O1 Dy1 O8 52.7(2)
N4 Dy1 O8 75.7(3)
O13 Dy1 O8 136.9(3)
O4 Dy1 O8 144.8(3)
N8 Dy1 O8 129.4(3)
O14 Dy1 C19 96.3(3)
O6 Dy1 C19 71.7(3)
N2 Dy1 C19 90.3(3)
O1 Dy1 C19 25.6(3)
N4 Dy1 C19 76.8(3)
O13 Dy1 C19 152.2(4)
O4 Dy1 C19 154.8(3)
N8 Dy1 C19 104.7(3)
O8 Dy1 C19 27.1(3)
O14 Dy1 C60 82.5(3)
O6 Dy1 C60 109.2(4)
N2 Dy1 C60 91.6(4)
O1 Dy1 C60 155.5(3)
N4 Dy1 C60 101.7(4)
O13 Dy1 C60 26.1(4)
O4 Dy1 C60 26.7(4)
N8 Dy1 C60 76.0(4)
O8 Dy1 C60 151.5(3)
C19 Dy1 C60 178.1(4)
O14 Dy1 Dy2 42.6(2)
O6 Dy1 Dy2 39.59(15)
N2 Dy1 Dy2 105.4(2)
O1 Dy1 Dy2 86.40(17)
N4 Dy1 Dy2 105.2(2)
O13 Dy1 Dy2 120.9(2)
O4 Dy1 Dy2 103.9(2)
N8 Dy1 Dy2 165.0(2)
O8 Dy1 Dy2 40.89(17)
C19 Dy1 Dy2 62.7(2)
C60 Dy1 Dy2 116.8(3)
O24 Dy4 O25 71.5(3)
O24 Dy4 N5 134.1(3)
O25 Dy4 N5 67.1(3)
O24 Dy4 O29 122.2(3)
O25 Dy4 O29 85.3(3)
N5 Dy4 O29 73.3(3)
O24 Dy4 N6 89.0(3)
O25 Dy4 N6 141.8(3)
N5 Dy4 N6 136.4(4)
O29 Dy4 N6 77.7(3)
O24 Dy4 O26 85.3(3)
O25 Dy4 O26 84.2(3)
N5 Dy4 O26 72.0(3)
O29 Dy4 O26 145.2(3)
N6 Dy4 O26 127.8(3)
O24 Dy4 O21 69.8(3)
O25 Dy4 O21 66.8(2)
N5 Dy4 O21 109.2(3)
O29 Dy4 O21 52.4(3)
N6 Dy4 O21 75.7(3)
O26 Dy4 O21 146.3(3)
O24 Dy4 O27 81.1(3)
O25 Dy4 O27 129.6(3)
N5 Dy4 O27 111.3(4)
O29 Dy4 O27 144.5(3)
N6 Dy4 O27 76.3(3)
O26 Dy4 O27 51.5(3)
O21 Dy4 O27 139.4(3)
O24 Dy4 N12 152.5(3)
O25 Dy4 N12 132.5(3)
N5 Dy4 N12 65.6(3)
O29 Dy4 N12 78.5(3)
N6 Dy4 N12 77.3(4)
O26 Dy4 N12 84.5(3)
O21 Dy4 N12 127.6(3)
O27 Dy4 N12 72.6(3)
O24 Dy4 C46 96.6(4)
O25 Dy4 C46 72.3(3)
N5 Dy4 C46 88.9(3)
O29 Dy4 C46 25.7(3)
N6 Dy4 C46 77.9(3)
O26 Dy4 C46 154.3(3)
O21 Dy4 C46 27.0(3)
O27 Dy4 C46 154.1(3)
N12 Dy4 C46 103.6(4)
O24 Dy4 C29 84.8(4)
O25 Dy4 C29 108.5(4)
N5 Dy4 C29 90.3(4)
O29 Dy4 C29 152.8(4)
N6 Dy4 C29 101.9(4)
O26 Dy4 C29 25.9(3)
O21 Dy4 C29 154.4(4)
O27 Dy4 C29 25.8(4)
N12 Dy4 C29 75.0(4)
C46 Dy4 C29 178.6(4)
O24 Dy4 Dy5 41.8(2)
O25 Dy4 Dy5 40.11(19)
N5 Dy4 Dy5 106.0(2)
O29 Dy4 Dy5 87.4(2)
N6 Dy4 Dy5 104.5(3)
O26 Dy4 Dy5 105.1(2)
O21 Dy4 Dy5 41.35(17)
O27 Dy4 Dy5 122.3(2)
N12 Dy4 Dy5 165.1(2)
C46 Dy4 Dy5 63.0(3)
C29 Dy4 Dy5 118.4(3)
O3 Dy3 O7 84.2(4)
O3 Dy3 O12 78.1(4)
O7 Dy3 O12 82.1(4)
O3 Dy3 N1 142.9(4)
O7 Dy3 N1 65.3(3)
O12 Dy3 N1 77.2(4)
O3 Dy3 O10 125.7(4)
O7 Dy3 O10 85.7(3)
O12 Dy3 O10 151.9(4)
N1 Dy3 O10 74.7(4)
O3 Dy3 N3 83.1(4)
O7 Dy3 N3 144.2(4)
O12 Dy3 N3 127.3(5)
N1 Dy3 N3 134.0(4)
O10 Dy3 N3 75.1(4)
O3 Dy3 O16 73.5(5)
O7 Dy3 O16 130.9(4)
O12 Dy3 O16 51.2(5)
N1 Dy3 O16 110.2(5)
O10 Dy3 O16 142.5(4)
N3 Dy3 O16 76.3(5)
O3 Dy3 O5 73.7(4)
O7 Dy3 O5 68.6(3)
O12 Dy3 O5 140.8(4)
N1 Dy3 O5 110.9(4)
O10 Dy3 O5 53.1(3)
N3 Dy3 O5 75.8(4)
O16 Dy3 O5 138.9(5)
O3 Dy3 N16 143.1(4)
O7 Dy3 N16 129.2(3)
O12 Dy3 N16 90.3(4)
N1 Dy3 N16 64.0(4)
O10 Dy3 N16 78.1(4)
N3 Dy3 N16 76.4(4)
O16 Dy3 N16 72.0(5)
O5 Dy3 N16 128.3(4)
O3 Dy3 C81 99.9(5)
O7 Dy3 C81 77.6(4)
O12 Dy3 C81 159.7(4)
N1 Dy3 C81 93.9(5)
O10 Dy3 C81 26.0(4)
N3 Dy3 C81 71.9(5)
O16 Dy3 C81 148.1(5)
O5 Dy3 C81 27.1(4)
N16 Dy3 C81 102.2(5)
O3 Dy3 C85 75.0(6)
O7 Dy3 C85 107.8(6)
O12 Dy3 C85 26.5(6)
N1 Dy3 C85 93.9(6)
O10 Dy3 C85 157.2(5)
N3 Dy3 C85 100.9(7)
O16 Dy3 C85 24.7(5)
O5 Dy3 C85 148.7(5)
N16 Dy3 C85 79.2(6)
C81 Dy3 C85 171.8(7)
O3 Dy3 Dy2 59.2(3)
O7 Dy3 Dy2 38.44(18)
O12 Dy3 Dy2 103.9(3)
N1 Dy3 Dy2 100.9(2)
O10 Dy3 Dy2 81.0(2)
N3 Dy3 Dy2 107.7(3)
O16 Dy3 Dy2 131.1(4)
O5 Dy3 Dy2 37.66(19)
N16 Dy3 Dy2 156.8(3)
C81 Dy3 Dy2 59.4(3)
C85 Dy3 Dy2 121.0(5)
O15 Dy2 O5 96.4(4)
O15 Dy2 O6 76.9(3)
O5 Dy2 O6 148.2(3)
O15 Dy2 O8 81.7(3)
O5 Dy2 O8 143.5(3)
O6 Dy2 O8 67.1(2)
O15 Dy2 O7 90.0(3)
O5 Dy2 O7 69.9(3)
O6 Dy2 O7 79.0(2)
O8 Dy2 O7 146.1(2)
O15 Dy2 O11 121.9(3)
O5 Dy2 O11 77.8(3)
O6 Dy2 O11 132.3(3)
O8 Dy2 O11 72.8(3)
O7 Dy2 O11 136.9(3)
O15 Dy2 O14 139.9(3)
O5 Dy2 O14 123.7(3)
O6 Dy2 O14 68.3(3)
O8 Dy2 O14 67.2(2)
O7 Dy2 O14 101.8(3)
O11 Dy2 O14 73.1(3)
O15 Dy2 O9 72.5(3)
O5 Dy2 O9 71.8(3)
O6 Dy2 O9 132.3(3)
O8 Dy2 O9 72.9(3)
O7 Dy2 O9 135.5(3)
O11 Dy2 O9 50.6(3)
O14 Dy2 O9 118.1(3)
O15 Dy2 O2 162.6(4)
O5 Dy2 O2 73.6(4)
O6 Dy2 O2 103.9(3)
O8 Dy2 O2 114.9(3)
O7 Dy2 O2 73.3(3)
O11 Dy2 O2 70.7(3)
O14 Dy2 O2 51.6(3)
O9 Dy2 O2 116.1(3)
O15 Dy2 C18 97.1(4)
O5 Dy2 C18 73.6(4)
O6 Dy2 C18 137.6(4)
O8 Dy2 C18 70.5(3)
O7 Dy2 C18 143.4(3)
O11 Dy2 C18 25.3(4)
O14 Dy2 C18 95.5(4)
O9 Dy2 C18 25.3(4)
O2 Dy2 C18 93.6(4)
O15 Dy2 C57 163.5(4)
O5 Dy2 C57 98.4(4)
O6 Dy2 C57 86.7(3)
O8 Dy2 C57 90.6(4)
O7 Dy2 C57 88.4(4)
O11 Dy2 C57 68.6(4)
O14 Dy2 C57 25.8(3)
O9 Dy2 C57 119.2(4)
O2 Dy2 C57 25.8(3)
C18 Dy2 C57 93.9(4)
O15 Dy2 Dy1 101.9(3)
O5 Dy2 Dy1 161.7(3)
O6 Dy2 Dy1 39.16(18)
O8 Dy2 Dy1 42.80(15)
O7 Dy2 Dy1 108.63(15)
O11 Dy2 Dy1 93.3(2)
O14 Dy2 Dy1 38.05(18)
O9 Dy2 Dy1 114.8(2)
O2 Dy2 Dy1 88.4(2)
C18 Dy2 Dy1 104.9(3)
C57 Dy2 Dy1 63.3(3)
O30 Dy6 O22 85.6(4)
O30 Dy6 O19 126.0(4)
O22 Dy6 O19 86.7(3)
O30 Dy6 O31 78.9(4)
O22 Dy6 O31 80.0(3)
O19 Dy6 O31 151.0(3)
O30 Dy6 N7 144.9(4)
O22 Dy6 N7 66.6(3)
O19 Dy6 N7 75.3(3)
O31 Dy6 N7 75.7(3)
O30 Dy6 O32 75.7(5)
O22 Dy6 O32 130.8(4)
O19 Dy6 O32 140.6(4)
O31 Dy6 O32 52.1(4)
N7 Dy6 O32 106.0(4)
O30 Dy6 N9 81.1(4)
O22 Dy6 N9 142.6(4)
O19 Dy6 N9 73.6(4)
O31 Dy6 N9 130.5(4)
N7 Dy6 N9 133.9(4)
O32 Dy6 N9 79.2(5)
O30 Dy6 O17 76.2(4)
O22 Dy6 O17 66.3(3)
O19 Dy6 O17 52.0(3)
O31 Dy6 O17 139.2(3)
N7 Dy6 O17 108.8(3)
O32 Dy6 O17 145.2(4)
N9 Dy6 O17 76.5(4)
O30 Dy6 N15 142.0(5)
O22 Dy6 N15 129.7(4)
O19 Dy6 N15 76.1(4)
O31 Dy6 N15 92.6(4)
N7 Dy6 N15 63.4(4)
O32 Dy6 N15 70.2(5)
N9 Dy6 N15 76.7(4)
O17 Dy6 N15 126.4(4)
O30 Dy6 C54 100.6(5)
O22 Dy6 C54 76.0(4)
O19 Dy6 C54 26.3(4)
O31 Dy6 C54 156.0(4)
N7 Dy6 C54 93.1(4)
O32 Dy6 C54 151.5(5)
N9 Dy6 C54 72.3(4)
O17 Dy6 C54 25.7(3)
N15 Dy6 C54 101.4(5)
O30 Dy6 C87 74.1(5)
O22 Dy6 C87 105.7(4)
O19 Dy6 C87 157.9(4)
O31 Dy6 C87 26.7(4)
N7 Dy6 C87 92.7(4)
O32 Dy6 C87 25.4(4)
N9 Dy6 C87 104.0(5)
O17 Dy6 C87 149.8(4)
N15 Dy6 C87 81.9(5)
C54 Dy6 C87 174.1(4)
O30 Dy6 Dy5 63.2(3)
O22 Dy6 Dy5 36.62(16)
O19 Dy6 Dy5 79.9(2)
O31 Dy6 Dy5 103.1(3)
N7 Dy6 Dy5 99.6(2)
O32 Dy6 Dy5 136.1(3)
N9 Dy6 Dy5 107.3(3)
O17 Dy6 Dy5 36.4(2)
N15 Dy6 Dy5 153.5(3)
C54 Dy6 Dy5 57.2(3)
C87 Dy6 Dy5 120.9(4)
O28 Dy5 O17 92.3(4)
O28 Dy5 O25 77.2(3)
O17 Dy5 O25 147.1(2)
O28 Dy5 O22 87.4(3)
O17 Dy5 O22 68.9(3)
O25 Dy5 O22 79.5(3)
O28 Dy5 O21 83.3(3)
O17 Dy5 O21 143.4(3)
O25 Dy5 O21 67.1(2)
O22 Dy5 O21 146.5(3)
O28 Dy5 O20 124.0(4)
O17 Dy5 O20 80.2(3)
O25 Dy5 O20 131.5(3)
O22 Dy5 O20 137.0(3)
O21 Dy5 O20 72.6(3)
O28 Dy5 O24 141.3(4)
O17 Dy5 O24 126.2(3)
O25 Dy5 O24 68.2(3)
O22 Dy5 O24 102.2(3)
O21 Dy5 O24 67.9(3)
O20 Dy5 O24 72.5(3)
O28 Dy5 O18 74.5(4)
O17 Dy5 O18 71.4(3)
O25 Dy5 O18 132.5(3)
O22 Dy5 O18 135.4(3)
O21 Dy5 O18 72.4(3)
O20 Dy5 O18 50.3(4)
O24 Dy5 O18 117.5(3)
O28 Dy5 O23 159.6(3)
O17 Dy5 O23 76.2(3)
O25 Dy5 O23 103.3(3)
O22 Dy5 O23 72.7(3)
O21 Dy5 O23 116.0(3)
O20 Dy5 O23 71.3(3)
O24 Dy5 O23 51.6(3)
O18 Dy5 O23 116.3(4)
O28 Dy5 C53 98.9(5)
O17 Dy5 C53 74.2(4)
O25 Dy5 C53 137.8(4)
O22 Dy5 C53 142.8(4)
O21 Dy5 C53 70.7(4)
O20 Dy5 C53 25.5(4)
O24 Dy5 C53 95.4(5)
O18 Dy5 C53 24.8(4)
O23 Dy5 C53 94.1(5)
O28 Dy5 C40 162.3(4)
O17 Dy5 C40 101.5(4)
O25 Dy5 C40 85.2(4)
O22 Dy5 C40 87.2(3)
O21 Dy5 C40 91.9(4)
O20 Dy5 C40 70.1(4)
O24 Dy5 C40 25.7(3)
O18 Dy5 C40 120.4(4)
O23 Dy5 C40 25.9(3)
C53 Dy5 C40 95.6(5)
O28 Dy5 Dy4 102.9(3)
O17 Dy5 Dy4 164.7(2)
O25 Dy5 Dy4 39.52(15)
O22 Dy5 Dy4 110.1(2)
O21 Dy5 Dy4 42.27(19)
O20 Dy5 Dy4 92.1(3)
O24 Dy5 Dy4 38.5(2)
O18 Dy5 Dy4 113.6(3)
O23 Dy5 Dy4 88.9(2)
C53 Dy5 Dy4 104.2(4)
C40 Dy5 Dy4 63.4(3)
C22 C2 C4 119.5(13)
C9 C3 C12 115.5(13)
C5 C4 C2 124.2(13)
C4 C5 C10 117.5(13)
C58 C7 C11 113.9(13)
C69 C8 C42 123.0(14)
C3 C9 C10 122.8(13)
C5 C10 C17 120.5(13)
C5 C10 C9 123.4(13)
C17 C10 C9 116.0(13)
C16 C11 N3 107.1(13)
C16 C11 C7 128.0(12)
N3 C11 C7 124.9(12)
N1 C12 C3 124.6(13)
N1 C12 C67 115.2(12)
C3 C12 C67 120.1(14)
C15 C13 C14 117.8(12)
C20 C14 C13 123.4(13)
C13 C15 C69 127.4(12)
C13 C15 C25 116.1(12)
C69 C15 C25 116.4(12)
N11 C16 C11 107.7(11)
N1 C17 C10 123.1(13)
N1 C17 C22 114.1(11)
C10 C17 C22 122.7(12)
O9 C18 O11 120.4(12)
O9 C18 C1 119.1(16)
O11 C18 C1 120.5(15)
O9 C18 Dy2 62.0(7)
O11 C18 Dy2 58.4(6)
C1 C18 Dy2 176.9(13)
O1 C19 O8 121.1(10)
O1 C19 C6 120.2(10)
O8 C19 C6 118.3(9)
O1 C19 Dy1 58.6(6)
O8 C19 Dy1 62.8(5)
C6 C19 Dy1 168.5(8)
N2 C20 C14 119.7(13)
N2 C20 C24 117.0(10)
C14 C20 C24 123.2(13)
C68 C21 C56 116.2(11)
O7 C22 C2 126.6(12)
O7 C22 C17 118.0(10)
C2 C22 C17 115.4(11)
C76 C23 C73 114.3(15)
N8 C24 C20 118.3(12)
N2 C25 C61 118.4(9)
N2 C25 C15 121.3(10)
C61 C25 C15 120.3(11)
O15 C26 O3 121(2)
O15 C26 C83 123.7(19)
O3 C26 C83 115(2)
N14 C27 C56 108.3(12)
O27 C29 O26 119.9(13)
O27 C29 C84 123.3(16)
O26 C29 C84 116.6(16)
O27 C29 Dy4 60.5(7)
O26 C29 Dy4 60.2(7)
C84 C29 Dy4 173.3(15)
N5 C30 C31 119.7(12)
N5 C30 C37 114.1(11)
C31 C30 C37 126.1(13)
C30 C31 C32 123.0(13)
C33 C32 C31 118.7(12)
C32 C33 C34 123.8(12)
C32 C33 C38 116.4(11)
C34 C33 C38 119.6(12)
C33 C34 C35 117.9(13)
C36 C35 C34 122.3(14)
C35 C36 C39 120.0(15)
N12 C37 C30 120.6(12)
C39 C38 N5 115.7(10)
C39 C38 C33 121.4(11)
N5 C38 C33 122.8(11)
C38 C39 O25 119.0(10)
C38 C39 C36 118.7(12)
O25 C39 C36 122.2(13)
O24 C40 O23 119.0(14)
O24 C40 C74 118.8(14)
O23 C40 C74 122.2(15)
O24 C40 Dy5 57.3(7)
O23 C40 Dy5 61.7(8)
C74 C40 Dy5 175.5(11)
C50 C41 C51 119.3(14)
C61 C42 C8 120.4(12)
C50 C43 C44 119.9(13)
C50 C43 C62 122.2(13)
C44 C43 C62 117.7(14)
N7 C44 C43 121.4(12)
N7 C44 C52 117.0(10)
C43 C44 C52 121.6(12)
O29 C46 O21 119.2(12)
O29 C46 C88 118.2(13)
O21 C46 C88 122.3(13)
O29 C46 Dy4 58.8(6)
O21 C46 Dy4 61.4(6)
C88 C46 Dy4 165.0(8)
N7 C47 C48 122.7(16)
N7 C47 C49 115.1(14)
C48 C47 C49 122.2(15)
C62 C48 C47 120.9(16)
N15 C49 C47 118.1(14)
C43 C50 C41 119.8(13)
C52 C51 C41 122.8(13)
O22 C52 C51 124.6(11)
O22 C52 C44 118.9(10)
C51 C52 C44 116.5(10)
O18 C53 O20 124.2(14)
O18 C53 C72 119.5(19)
O20 C53 C72 116.2(18)
O18 C53 Dy5 63.8(8)
O20 C53 Dy5 60.4(7)
C72 C53 Dy5 176.4(16)
O17 C54 O19 120.7(14)
O17 C54 C55 119.4(13)
O19 C54 C55 119.8(15)
O17 C54 Dy6 62.1(7)
O19 C54 Dy6 58.7(8)
C55 C54 Dy6 178.3(12)
C27 C56 N4 105.5(11)
C27 C56 C21 129.1(12)
N4 C56 C21 125.2(11)
O2 C57 O14 119.1(12)
O2 C57 C79 121.1(14)
O14 C57 C79 119.8(14)
O2 C57 Dy2 60.4(7)
O14 C57 Dy2 58.9(7)
C79 C57 Dy2 174.9(14)
N16 C58 C7 113.3(13)
N4 C59 N14 109.2(11)
O13 C60 O4 120.2(13)
O13 C60 C28 119.5(15)
O4 C60 C28 120.2(14)
O13 C60 Dy1 60.0(7)
O4 C60 Dy1 60.7(7)
C28 C60 Dy1 170.1(13)
O6 C61 C42 126.4(10)
O6 C61 C25 114.9(10)
C42 C61 C25 118.6(10)
C48 C62 C43 118.4(14)
N6 C63 C66 105.6(12)
N6 C63 C70 124.5(11)
C66 C63 C70 129.6(12)
N12 C64 C70 110.9(10)
N6 C65 N13 109.6(11)
N13 C66 C63 110.0(12)
N16 C67 C12 117.8(13)
C21 C68 N8 114.1(11)
C8 C69 C15 120.7(14)
C63 C70 C64 120.3(12)
N15 C73 C23 112.6(13)
O28 C75 O30 126.0(16)
O28 C75 C71 120.3(17)
O30 C75 C71 113.5(15)
C77 C76 C23 131.6(16)
C77 C76 N9 104.2(15)
C23 C76 N9 124.1(15)
N10 C77 C76 108.4(16)
N9 C78 N10 114.0(16)
N3 C80 N11 109.7(13)
O10 C81 O5 122.6(16)
O10 C81 C82 117.3(18)
O5 C81 C82 120.1(16)
O10 C81 Dy3 60.4(9)
O5 C81 Dy3 62.5(8)
C82 C81 Dy3 173.2(11)
O16 C85 O12 115(2)
O16 C85 C86 127(3)
O12 C85 C86 115(3)
O16 C85 Dy3 59.5(15)
O12 C85 Dy3 55.6(12)
C86 C85 Dy3 166(2)
O32 C87 O31 118.5(14)
O32 C87 C45 124.2(18)
O31 C87 C45 117.3(17)
O32 C87 Dy6 60.1(8)
O31 C87 Dy6 58.8(7)
C45 C87 Dy6 174.0(15)
C19 O1 Dy1 95.7(7)
C57 O2 Dy2 93.8(8)
C26 O3 Dy3 151.7(13)
C60 O4 Dy1 92.7(8)
C81 O5 Dy2 133.4(10)
C81 O5 Dy3 90.3(9)
Dy2 O5 Dy3 102.1(3)
C61 O6 Dy1 121.5(6)
C61 O6 Dy2 136.1(7)
Dy1 O6 Dy2 101.2(3)
C22 O7 Dy3 122.7(7)
C22 O7 Dy2 128.2(7)
Dy3 O7 Dy2 104.2(3)
C19 O8 Dy2 135.5(7)
C19 O8 Dy1 90.0(6)
Dy2 O8 Dy1 96.3(2)
C18 O9 Dy2 92.7(8)
C81 O10 Dy3 93.5(11)
C18 O11 Dy2 96.3(8)
C85 O12 Dy3 97.8(15)
C60 O13 Dy1 93.9(9)
C57 O14 Dy1 159.3(8)
C57 O14 Dy2 95.3(8)
Dy1 O14 Dy2 99.3(3)
C26 O15 Dy2 124.3(14)
C85 O16 Dy3 95.8(16)
C54 O17 Dy5 133.0(9)
C54 O17 Dy6 92.2(8)
Dy5 O17 Dy6 104.8(3)
C53 O18 Dy5 91.3(10)
C54 O19 Dy6 94.9(9)
C53 O20 Dy5 94.1(9)
C46 O21 Dy5 135.1(7)
C46 O21 Dy4 91.7(7)
Dy5 O21 Dy4 96.4(3)
C52 O22 Dy5 129.6(7)
C52 O22 Dy6 119.4(7)
Dy5 O22 Dy6 106.3(3)
C40 O23 Dy5 92.3(9)
C40 O24 Dy4 155.8(10)
C40 O24 Dy5 97.0(9)
Dy4 O24 Dy5 99.6(3)
C39 O25 Dy4 119.0(7)
C39 O25 Dy5 138.3(7)
Dy4 O25 Dy5 100.4(2)
C29 O26 Dy4 93.9(8)
C29 O27 Dy4 93.7(9)
C75 O28 Dy5 128.7(12)
C46 O29 Dy4 95.5(8)
C75 O30 Dy6 143.7(11)
C87 O31 Dy6 94.5(9)
C87 O32 Dy6 94.5(10)
C12 N1 C17 117.9(11)
C12 N1 Dy3 122.3(9)
C17 N1 Dy3 119.8(8)
C25 N2 C20 121.7(10)
C25 N2 Dy1 118.5(7)
C20 N2 Dy1 119.8(8)
C80 N3 C11 107.9(11)
C80 N3 Dy3 119.5(8)
C11 N3 Dy3 131.3(9)
C59 N4 C56 108.0(10)
C59 N4 Dy1 120.5(8)
C56 N4 Dy1 131.0(7)
C30 N5 C38 118.6(10)
C30 N5 Dy4 122.2(8)
C38 N5 Dy4 119.1(7)
C65 N6 C63 107.6(9)
C65 N6 Dy4 121.0(7)
C63 N6 Dy4 131.2(8)
C47 N7 C44 118.7(12)
C47 N7 Dy6 123.5(9)
C44 N7 Dy6 117.8(8)
C24 N8 C68 117.8(11)
C24 N8 Dy1 120.0(10)
C68 N8 Dy1 122.1(8)
C78 N9 C76 104.8(14)
C78 N9 Dy6 123.5(12)
C76 N9 Dy6 130.0(11)
C78 N10 C77 108.6(14)
C16 N11 C80 107.2(12)
C37 N12 C64 117.2(11)
C37 N12 Dy4 117.3(8)
C64 N12 Dy4 125.2(8)
C66 N13 C65 107.1(12)
C59 N14 C27 109.0(11)
C49 N15 C73 117.8(14)
C49 N15 Dy6 119.9(11)
C73 N15 Dy6 122.2(10)
C67 N16 C58 118.2(12)
C67 N16 Dy3 120.6(9)
C58 N16 Dy3 121.1(9)

loop_
_geom_bond_atom_site_label_1
_geom_bond_atom_site_label_2
_geom_bond_distance
Dy1 O14 2.293(8)
Dy1 O6 2.363(7)
Dy1 N2 2.412(9)
Dy1 O1 2.420(8)
Dy1 N4 2.454(10)
Dy1 O13 2.466(9)
Dy1 O4 2.478(7)
Dy1 N8 2.499(10)
Dy1 O8 2.509(6)
Dy1 C19 2.820(11)
Dy1 C60 2.840(14)
Dy1 Dy2 3.6700(7)
Dy4 O24 2.308(9)
Dy4 O25 2.364(7)
Dy4 N5 2.403(9)
Dy4 O29 2.419(8)
Dy4 N6 2.461(8)
Dy4 O26 2.473(8)
Dy4 O21 2.473(8)
Dy4 O27 2.480(9)
Dy4 N12 2.512(10)
Dy4 C46 2.817(13)
Dy4 C29 2.844(15)
Dy4 Dy5 3.6539(8)
Dy3 O3 2.288(13)
Dy3 O7 2.379(7)
Dy3 O12 2.412(11)
Dy3 N1 2.446(9)
Dy3 O10 2.464(11)
Dy3 N3 2.489(10)
Dy3 O16 2.509(18)
Dy3 O5 2.509(9)
Dy3 N16 2.514(11)
Dy3 C81 2.827(18)
Dy3 C85 2.90(3)
Dy3 Dy2 3.7991(8)
Dy2 O15 2.296(10)
Dy2 O5 2.374(8)
Dy2 O6 2.385(6)
Dy2 O8 2.417(7)
Dy2 O7 2.436(7)
Dy2 O11 2.466(8)
Dy2 O14 2.518(8)
Dy2 O9 2.543(9)
Dy2 O2 2.552(10)
Dy2 C18 2.877(12)
Dy2 C57 2.929(14)
Dy6 O30 2.286(12)
Dy6 O22 2.423(8)
Dy6 O19 2.425(10)
Dy6 O31 2.433(10)
Dy6 N7 2.450(10)
Dy6 O32 2.467(12)
Dy6 N9 2.494(12)
Dy6 O17 2.499(7)
Dy6 N15 2.547(13)
Dy6 C54 2.826(15)
Dy6 C87 2.837(14)
Dy6 Dy5 3.8562(8)
Dy5 O28 2.310(10)
Dy5 O17 2.365(9)
Dy5 O25 2.393(8)
Dy5 O22 2.396(7)
Dy5 O21 2.429(7)
Dy5 O20 2.462(9)
Dy5 O24 2.472(8)
Dy5 O18 2.536(10)
Dy5 O23 2.570(10)
Dy5 C53 2.825(13)
Dy5 C40 2.916(16)
C1 C18 1.359(13)
C2 C22 1.343(16)
C2 C4 1.438(18)
C3 C9 1.396(18)
C3 C12 1.410(19)
C4 C5 1.323(19)
C5 C10 1.340(17)
C6 C19 1.540(15)
C7 C58 1.50(2)
C7 C11 1.512(19)
C8 C69 1.342(18)
C8 C42 1.404(18)
C9 C10 1.414(18)
C10 C17 1.395(17)
C11 C16 1.347(18)
C11 N3 1.358(15)
C12 N1 1.335(16)
C12 C67 1.46(2)
C13 C15 1.390(17)
C13 C14 1.39(2)
C14 C20 1.348(14)
C15 C69 1.434(19)
C15 C25 1.476(14)
C16 N11 1.328(17)
C17 N1 1.385(15)
C17 C22 1.419(18)
C18 O9 1.231(17)
C18 O11 1.237(16)
C19 O1 1.226(12)
C19 O8 1.286(12)
C20 N2 1.329(14)
C20 C24 1.44(2)
C21 C68 1.489(17)
C21 C56 1.496(16)
C22 O7 1.319(12)
C23 C76 1.47(2)
C23 C73 1.54(2)
C24 N8 1.223(16)
C25 N2 1.319(14)
C25 C61 1.434(14)
C26 O15 1.21(2)
C26 O3 1.26(2)
C26 C83 1.44(2)
C27 N14 1.347(15)
C27 C56 1.364(16)
C28 C60 1.515(19)
C29 O27 1.240(17)
C29 O26 1.247(16)
C29 C84 1.48(2)
C30 N5 1.337(15)
C30 C31 1.344(16)
C30 C37 1.470(17)
C31 C32 1.385(18)
C32 C33 1.369(19)
C33 C34 1.387(17)
C33 C38 1.405(15)
C34 C35 1.39(2)
C35 C36 1.360(19)
C36 C39 1.397(15)
C37 N12 1.267(16)
C38 C39 1.365(17)
C38 N5 1.382(14)
C39 O25 1.377(13)
C40 O24 1.272(16)
C40 O23 1.276(16)
C40 C74 1.50(2)
C41 C50 1.41(2)
C41 C51 1.413(18)
C42 C61 1.382(15)
C43 C50 1.39(2)
C43 C44 1.407(16)
C43 C62 1.43(2)
C44 N7 1.348(15)
C44 C52 1.431(16)
C45 C87 1.419(15)
C46 O29 1.228(14)
C46 O21 1.278(14)
C46 C88 1.522(18)
C47 N7 1.325(17)
C47 C48 1.38(2)
C47 C49 1.46(2)
C48 C62 1.32(2)
C49 N15 1.283(18)
C51 C52 1.388(16)
C52 O22 1.307(12)
C53 O18 1.186(19)
C53 O20 1.219(19)
C53 C72 1.364(14)
C54 O17 1.226(16)
C54 O19 1.258(15)
C54 C55 1.453(19)
C56 N4 1.403(15)
C57 O2 1.279(16)
C57 O14 1.281(14)
C57 C79 1.51(2)
C58 N16 1.470(15)
C59 N4 1.327(14)
C59 N14 1.327(15)
C60 O13 1.252(16)
C60 O4 1.276(16)
C61 O6 1.336(12)
C63 N6 1.359(15)
C63 C66 1.374(17)
C63 C70 1.430(18)
C64 N12 1.431(13)
C64 C70 1.572(17)
C65 N6 1.334(15)
C65 N13 1.343(13)
C66 N13 1.307(17)
C67 N16 1.276(17)
C68 N8 1.529(17)
C71 C75 1.49(2)
C73 N15 1.486(19)
C75 O28 1.189(15)
C75 O30 1.283(18)
C76 C77 1.36(2)
C76 N9 1.472(19)
C77 N10 1.33(2)
C78 N9 1.271(18)
C78 N10 1.29(2)
C80 N3 1.288(17)
C80 N11 1.348(15)
C81 O10 1.244(18)
C81 O5 1.29(2)
C81 C82 1.53(2)
C85 O16 1.21(3)
C85 O12 1.31(2)
C85 C86 1.37(3)
C87 O32 1.223(19)
C87 O31 1.280(17)

loop_
_geom_hbond_atom_site_label_D
_geom_hbond_atom_site_label_H
_geom_hbond_atom_site_label_A
_geom_hbond_distance_DH
_geom_hbond_distance_HA
_geom_hbond_distance_DA
_geom_hbond_angle_DHA
_geom_hbond_site_symmetry_A
N10 H10A O12 0.86 2.05 2.801(18) 145.5 1_665
N11 H11A O31 0.86 1.97 2.785(15) 158.1 1_455
N13 H13B O4 0.86 2.02 2.851(14) 163.7 1_565
N14 H14B O26 0.86 1.98 2.820(13) 164.7 .

loop_
_platon_squeeze_void_nr
_platon_squeeze_void_average_x
_platon_squeeze_void_average_y
_platon_squeeze_void_average_z
_platon_squeeze_void_volume
_platon_squeeze_void_count_electrons
_platon_squeeze_void_content
1 0.208 0.759 0.501 111 30 ' '
2 0.225 0.643 0.966 48 12 ' '
3 0.375 0.190 1.004 108 29 ' '
4 0.411 0.792 0.070 9 1 ' '
5 0.627 0.811 -0.005 107 30 ' '
6 0.596 0.210 0.924 8 1 ' '
7 0.775 0.357 0.034 48 13 ' '
8 0.791 0.241 0.499 111 27 ' '
